data_4123144
loop_
_publ_author_name
'Rodr\'iguez-Rodr\'iguez, Aurora'
'Esteban-G\'omez, David'
'Tripier, Rapha\"el'
'Tircs\'o, Gyula'
'Garda, Zolt\'an'
'T\'oth, Imre'
'de Blas, Andr\'es'
'Rodr\'iguez-Blas, Teresa'
'Platas-Iglesias, Carlos'

_publ_section_title
;
 Lanthanide(III) Complexes with a Reinforced Cyclam Ligand Show
 Unprecedented Kinetic Inertness.
;
_journal_name_full 'Journal of the American Chemical Society'
_journal_page_first 141219122522002
_journal_paper_doi 10.1021/ja511331n
_journal_year 2014
_chemical_compound_source 'synthesis as described'
_chemical_formula_moiety '2(C26 H34 Eu N6 O4), 2(F6 P), 5(H2 O)'
_chemical_formula_sum 'C52 H78 Eu2 F12 N12 O13 P2'
_chemical_formula_weight 1673.12
_chemical_name_systematic
;
 ?
;
_space_group_IT_number 61
_symmetry_cell_setting orthorhombic
_symmetry_Int_Tables_number 61
_symmetry_space_group_name_Hall '-P 2ac 2ab'
_symmetry_space_group_name_H-M 'P b c a'
_atom_sites_solution_hydrogens mixed
_atom_sites_solution_primary heavy
_atom_sites_solution_secondary difmap
_audit_conform_dict_location ftp://ftp.iucr.org/pub/cif_core.dic
_audit_conform_dict_name cif_core.dic
_audit_conform_dict_version 2.4.3
_audit_creation_date 2014-02-21T14:27:06-00:00
_audit_creation_method 'WinGX routine CIF_UPDATE'
_cell_angle_alpha 90
_cell_angle_beta 90
_cell_angle_gamma 90
_cell_formula_units_Z 8
_cell_length_a 13.9306(16)
_cell_length_b 21.573(2)
_cell_length_c 41.331(6)
_cell_measurement_reflns_used 882
_cell_measurement_temperature 100(2)
_cell_measurement_theta_max 15.98
_cell_measurement_theta_min 2.4
_cell_measurement_wavelength 0.71073
_cell_volume 12421(3)
_computing_cell_refinement 'SAINT V7.68A (Bruker: Madison, 2009 ) in Apex2 suite.'
_computing_data_collection 'Apex2, Bruker Instrument Service v2010, 1-2'
_computing_data_reduction 'SAINT and XPREP Version 2008/2 (Sheldrick, Bruker AXS Inc.)'
_computing_molecular_graphics 'ORTEP-3 for Windows (Farrugia, 2012)'
_computing_publication_material 'WinGX publication routines (Farrugia, 2012)'
_computing_structure_refinement 'SHELXL-2013 (Sheldrick, 2013)'
_computing_structure_solution 'SHELXS-97 (Sheldrick, 2008)'
_diffrn_ambient_temperature 100(2)
_diffrn_measured_fraction_theta_full 0.999
_diffrn_measured_fraction_theta_max 0.999
_diffrn_measurement_device_type 'BRUKER-NONIUS X8 APEX KAPPA CCD'
_diffrn_measurement_method 'omega and phi rotation with narrow frames'
_diffrn_radiation_monochromator graphite
_diffrn_radiation_probe x-ray
_diffrn_radiation_type MoK\a
_diffrn_radiation_wavelength 0.71073
_diffrn_reflns_av_R_equivalents 0.236
_diffrn_reflns_Laue_measured_fraction_full 0.999
_diffrn_reflns_Laue_measured_fraction_max 0.999
_diffrn_reflns_limit_h_max 17
_diffrn_reflns_limit_h_min -17
_diffrn_reflns_limit_k_max 26
_diffrn_reflns_limit_k_min -26
_diffrn_reflns_limit_l_max 51
_diffrn_reflns_limit_l_min -51
_diffrn_reflns_number 121188
_diffrn_reflns_point_group_measured_fraction_full 0.999
_diffrn_reflns_point_group_measured_fraction_max 0.999
_diffrn_reflns_theta_full 25.242
_diffrn_reflns_theta_max 26.372
_diffrn_reflns_theta_min 1.763
_exptl_absorpt_coefficient_mu 2.16
_exptl_absorpt_correction_T_max 0.746
_exptl_absorpt_correction_T_min 0.552
_exptl_absorpt_correction_type multi-scan
_exptl_absorpt_process_details
;
        SADABS Version 2008/1 (Sheldrick, Bruker AXS Inc.)
;
_exptl_crystal_colour colourless
_exptl_crystal_density_diffrn 1.789
_exptl_crystal_density_method 'not measured'
_exptl_crystal_description prism
_exptl_crystal_F_000 6736
_exptl_crystal_size_max 0.25
_exptl_crystal_size_mid 0.14
_exptl_crystal_size_min 0.12
_refine_diff_density_max 1.53
_refine_diff_density_min -1.525
_refine_diff_density_rms 0.185
_refine_ls_extinction_method none
_refine_ls_goodness_of_fit_ref 1.018
_refine_ls_hydrogen_treatment mixed
_refine_ls_matrix_type full
_refine_ls_number_constraints 0
_refine_ls_number_parameters 916
_refine_ls_number_reflns 12689
_refine_ls_number_restraints 58
_refine_ls_restrained_S_all 1.026
_refine_ls_R_factor_all 0.1143
_refine_ls_R_factor_gt 0.0671
_refine_ls_shift/su_max 0.002
_refine_ls_shift/su_mean 0
_refine_ls_structure_factor_coef Fsqd
_refine_ls_weighting_details 'w=1/[\s^2^(Fo^2^)+(0.0258P)^2^+63.2056P] where P=(Fo^2^+2Fc^2^)/3'
_refine_ls_weighting_scheme calc
_refine_ls_wR_factor_gt 0.1271
_refine_ls_wR_factor_ref 0.1451
_reflns_number_gt 8287
_reflns_number_total 12689
_reflns_threshold_expression 'I > 2\s(I)'
_cod_data_source_file ja511331n_si_001.cif
_cod_data_source_block shelx
_cod_database_code 4123144
_shelx_estimated_absorpt_t_min 0.614
_shelx_estimated_absorpt_t_max 0.782

loop_
_symmetry_equiv_pos_as_xyz
'x, y, z'
'-x+1/2, -y, z+1/2'
'x+1/2, -y+1/2, -z'
'-x, y+1/2, -z+1/2'
'-x, -y, -z'
'x-1/2, y, -z-1/2'
'-x-1/2, y-1/2, z'
'x, -y-1/2, z-1/2'

loop_
_atom_site_label
_atom_site_type_symbol
_atom_site_fract_x
_atom_site_fract_y
_atom_site_fract_z
_atom_site_U_iso_or_equiv
_atom_site_adp_type
_atom_site_occupancy
_atom_site_calc_flag
_atom_site_disorder_assembly
_atom_site_disorder_group
Eu1 Eu 0.68732(3) 0.19561(2) 0.36965(2) 0.01529(11) Uani 1 d . .
C1 C 0.6802(6) 0.0456(4) 0.3617(2) 0.0201(19) Uani 1 d . .
C2 C 0.6791(5) 0.0498(4) 0.39788(19) 0.0150(17) Uani 1 d . .
C3 C 0.6755(6) -0.0005(4) 0.41804(19) 0.0202(19) Uani 1 d . .
H3 H 0.6712 -0.0414 0.4096 0.024 Uiso 1 calc . .
C4 C 0.6781(6) 0.0099(4) 0.4509(2) 0.023(2) Uani 1 d . .
H4 H 0.6773 -0.0243 0.4655 0.027 Uiso 1 calc . .
C5 C 0.6821(6) 0.0693(4) 0.4630(2) 0.024(2) Uani 1 d . .
H5 H 0.6848 0.0763 0.4856 0.029 Uiso 1 calc . .
C6 C 0.6820(6) 0.1184(4) 0.44179(19) 0.0181(18) Uani 1 d . .
C7 C 0.6767(7) 0.1847(4) 0.4510(2) 0.026(2) Uani 1 d . .
H7A H 0.7021 0.1896 0.4732 0.031 Uiso 1 calc . .
H7B H 0.6086 0.1978 0.4511 0.031 Uiso 1 calc . .
C8 C 0.8364(6) 0.2149(4) 0.4340(2) 0.024(2) Uani 1 d . .
H8A H 0.8448 0.1913 0.4544 0.029 Uiso 1 calc . .
H8B H 0.8682 0.2556 0.4369 0.029 Uiso 1 calc . .
C9 C 0.8861(6) 0.1806(4) 0.4072(2) 0.027(2) Uani 1 d . .
H9A H 0.9561 0.1805 0.4114 0.033 Uiso 1 calc . .
H9B H 0.8639 0.137 0.4072 0.033 Uiso 1 calc . .
C10 C 0.9158(7) 0.1672(4) 0.3503(2) 0.031(2) Uani 1 d . .
H10A H 0.8878 0.1251 0.3521 0.038 Uiso 1 calc . .
H10B H 0.9848 0.1639 0.3558 0.038 Uiso 1 calc . .
C11 C 0.9073(6) 0.1885(4) 0.3152(2) 0.026(2) Uani 1 d . .
H11A H 0.9167 0.2339 0.3147 0.032 Uiso 1 calc . .
H11B H 0.9608 0.1697 0.3029 0.032 Uiso 1 calc . .
C12 C 0.8158(6) 0.1740(4) 0.2978(2) 0.024(2) Uani 1 d . .
H12A H 0.8263 0.1815 0.2745 0.029 Uiso 1 calc . .
H12B H 0.8027 0.1292 0.3005 0.029 Uiso 1 calc . .
C13 C 0.7334(7) 0.2757(4) 0.2991(2) 0.025(2) Uani 1 d . .
H13A H 0.6938 0.283 0.2796 0.031 Uiso 1 calc . .
H13B H 0.8007 0.2858 0.2935 0.031 Uiso 1 calc . .
C14 C 0.6999(7) 0.3197(4) 0.3259(2) 0.025(2) Uani 1 d . .
H14A H 0.7155 0.3628 0.3195 0.03 Uiso 1 calc . .
H14B H 0.6293 0.3166 0.3279 0.03 Uiso 1 calc . .
C15 C 0.6991(6) 0.3479(4) 0.3827(2) 0.024(2) Uani 1 d . .
H15A H 0.706 0.3913 0.3755 0.029 Uiso 1 calc . .
H15B H 0.6295 0.3386 0.3835 0.029 Uiso 1 calc . .
C16 C 0.7371(7) 0.3436(4) 0.4162(2) 0.026(2) Uani 1 d . .
H16A H 0.7219 0.383 0.4274 0.032 Uiso 1 calc . .
H16B H 0.8079 0.3407 0.4148 0.032 Uiso 1 calc . .
C17 C 0.7022(7) 0.2908(4) 0.4374(2) 0.025(2) Uani 1 d . .
H17A H 0.7244 0.2991 0.4598 0.03 Uiso 1 calc . .
H17B H 0.6312 0.2924 0.4378 0.03 Uiso 1 calc . .
C18 C 0.6451(7) 0.1789(4) 0.2897(2) 0.023(2) Uani 1 d . .
H18A H 0.6507 0.1886 0.2664 0.027 Uiso 1 calc . .
H18B H 0.6486 0.1334 0.2923 0.027 Uiso 1 calc . .
C19 C 0.5511(6) 0.2014(4) 0.30188(19) 0.0182(18) Uani 1 d . .
C20 C 0.4725(7) 0.2114(4) 0.2819(2) 0.024(2) Uani 1 d . .
H20 H 0.4772 0.2047 0.2592 0.029 Uiso 1 calc . .
C21 C 0.3861(6) 0.2314(4) 0.2957(2) 0.026(2) Uani 1 d . .
H21 H 0.3316 0.2394 0.2825 0.031 Uiso 1 calc . .
C22 C 0.3815(6) 0.2394(4) 0.3286(2) 0.0209(19) Uani 1 d . .
H22 H 0.3232 0.2521 0.3385 0.025 Uiso 1 calc . .
C23 C 0.4625(6) 0.2288(4) 0.3472(2) 0.022(2) Uani 1 d . .
C24 C 0.4660(6) 0.2361(4) 0.3834(2) 0.021(2) Uani 1 d . .
C25 C 0.9115(6) 0.2719(4) 0.3738(2) 0.027(2) Uani 1 d . .
H25A H 0.9753 0.2695 0.3634 0.032 Uiso 1 calc . .
H25B H 0.921 0.2869 0.3962 0.032 Uiso 1 calc . .
C26 C 0.8495(6) 0.3187(4) 0.3555(2) 0.028(2) Uani 1 d . .
H26A H 0.8629 0.3607 0.364 0.034 Uiso 1 calc . .
H26B H 0.8687 0.3183 0.3324 0.034 Uiso 1 calc . .
N1 N 0.6818(5) 0.1090(3) 0.40944(14) 0.0128(14) Uani 1 d . .
N2 N 0.7315(5) 0.2256(3) 0.42878(16) 0.0184(16) Uani 1 d . .
N3 N 0.8680(5) 0.2084(3) 0.37485(17) 0.0234(17) Uani 1 d . .
N4 N 0.7277(5) 0.2086(3) 0.30773(15) 0.0199(16) Uani 1 d . .
N5 N 0.7437(5) 0.3069(3) 0.35758(16) 0.0185(15) Uani 1 d . .
N6 N 0.5456(5) 0.2103(3) 0.33368(16) 0.0203(16) Uani 1 d . .
O1 O 0.6913(4) 0.0971(2) 0.34696(12) 0.0169(12) Uani 1 d . .
O2 O 0.6680(4) -0.0051(3) 0.34866(14) 0.0210(13) Uani 1 d . .
O3 O 0.5486(4) 0.2263(3) 0.39570(13) 0.0210(13) Uani 1 d . .
O4 O 0.3929(5) 0.2506(3) 0.39809(15) 0.0332(17) Uani 1 d . .
Eu2 Eu 0.29987(3) 0.53688(2) 0.37688(2) 0.01459(11) Uani 1 d . .
C27 C 0.3207(6) 0.6869(4) 0.3735(2) 0.0214(19) Uani 1 d . .
C28 C 0.3275(6) 0.6782(4) 0.4093(2) 0.0188(19) Uani 1 d . .
C29 C 0.3435(7) 0.7247(4) 0.4312(2) 0.028(2) Uani 1 d . .
H29 H 0.3512 0.7663 0.4241 0.033 Uiso 1 calc . .
C30 C 0.3483(7) 0.7103(4) 0.4635(2) 0.031(2) Uani 1 d . .
H30 H 0.3586 0.7423 0.4789 0.037 Uiso 1 calc . .
C31 C 0.3382(7) 0.6498(4) 0.4736(2) 0.028(2) Uani 1 d . .
H31 H 0.3403 0.6396 0.496 0.034 Uiso 1 calc . .
C32 C 0.3251(6) 0.6044(4) 0.45054(18) 0.0166(18) Uani 1 d . .
C33 C 0.3250(6) 0.5373(4) 0.45838(18) 0.0199(19) Uani 1 d . .
H33A H 0.3015 0.5316 0.4808 0.024 Uiso 1 calc . .
H33B H 0.3916 0.5215 0.4574 0.024 Uiso 1 calc . .
C34 C 0.1612(7) 0.5123(4) 0.4442(2) 0.026(2) Uani 1 d . .
H34A H 0.1586 0.5344 0.4652 0.031 Uiso 1 calc . .
H34B H 0.1282 0.472 0.4471 0.031 Uiso 1 calc . .
C35 C 0.1068(6) 0.5499(4) 0.4193(2) 0.023(2) Uani 1 d . .
H35A H 0.0377 0.5496 0.4249 0.027 Uiso 1 calc . .
H35B H 0.1293 0.5933 0.4201 0.027 Uiso 1 calc . .
C36 C 0.0723(6) 0.5712(4) 0.3631(2) 0.022(2) Uani 1 d . .
H36A H 0.1057 0.6115 0.3653 0.026 Uiso 1 calc . .
H36B H 0.0051 0.5774 0.3702 0.026 Uiso 1 calc . .
C37 C 0.0718(6) 0.5534(4) 0.3278(2) 0.027(2) Uani 1 d . .
H37A H 0.0591 0.5084 0.3264 0.033 Uiso 1 calc . .
H37B H 0.017 0.5748 0.3174 0.033 Uiso 1 calc . .
C38 C 0.1600(6) 0.5670(4) 0.3082(2) 0.0202(19) Uani 1 d . .
H38A H 0.1442 0.5595 0.2852 0.024 Uiso 1 calc . .
H38B H 0.1746 0.6117 0.3105 0.024 Uiso 1 calc . .
C39 C 0.2407(6) 0.4655(4) 0.3052(2) 0.023(2) Uani 1 d . .
H39A H 0.2772 0.4601 0.2849 0.028 Uiso 1 calc . .
H39B H 0.1725 0.4563 0.3005 0.028 Uiso 1 calc . .
C40 C 0.2768(6) 0.4190(4) 0.3297(2) 0.0207(19) Uani 1 d . .
H40A H 0.2603 0.3768 0.3222 0.025 Uiso 1 calc . .
H40B H 0.3477 0.4219 0.3308 0.025 Uiso 1 calc . .
C41 C 0.2817(6) 0.3828(4) 0.3852(2) 0.026(2) Uani 1 d . .
H41A H 0.352 0.3896 0.3847 0.031 Uiso 1 calc . .
H41B H 0.2696 0.3407 0.3766 0.031 Uiso 1 calc . .
C42 C 0.2492(7) 0.3846(4) 0.4198(2) 0.024(2) Uani 1 d . .
H42A H 0.2628 0.3436 0.4295 0.029 Uiso 1 calc . .
H42B H 0.1787 0.3901 0.4199 0.029 Uiso 1 calc . .
C43 C 0.2923(7) 0.4337(4) 0.4418(2) 0.027(2) Uani 1 d . .
H43A H 0.2752 0.4231 0.4644 0.032 Uiso 1 calc . .
H43B H 0.363 0.431 0.44 0.032 Uiso 1 calc . .
C44 C 0.3249(6) 0.5637(4) 0.29664(19) 0.0200(19) Uani 1 d . .
H44A H 0.3216 0.609 0.3005 0.024 Uiso 1 calc . .
H44B H 0.3141 0.5563 0.2733 0.024 Uiso 1 calc . .
C45 C 0.4224(6) 0.5402(4) 0.30600(19) 0.0215(19) Uani 1 d . .
C46 C 0.4990(6) 0.5345(4) 0.2843(2) 0.025(2) Uani 1 d . .
H46 H 0.4903 0.5439 0.262 0.03 Uiso 1 calc . .
C47 C 0.5870(6) 0.5151(4) 0.2955(2) 0.028(2) Uani 1 d . .
H47 H 0.6398 0.5113 0.2811 0.034 Uiso 1 calc . .
C48 C 0.5976(6) 0.5013(4) 0.3279(2) 0.023(2) Uani 1 d . .
H48 H 0.6577 0.4874 0.336 0.028 Uiso 1 calc . .
C49 C 0.5206(6) 0.5079(4) 0.3483(2) 0.0163(18) Uani 1 d . .
C50 C 0.5247(6) 0.4976(4) 0.3842(2) 0.022(2) Uani 1 d . .
C51 C 0.0737(6) 0.4641(4) 0.3830(2) 0.024(2) Uani 1 d . .
H51A H 0.0085 0.469 0.3738 0.029 Uiso 1 calc . .
H51B H 0.0669 0.4465 0.405 0.029 Uiso 1 calc . .
C52 C 0.1299(6) 0.4182(4) 0.3619(2) 0.025(2) Uani 1 d . .
H52A H 0.1157 0.3756 0.3693 0.03 Uiso 1 calc . .
H52B H 0.1075 0.422 0.3393 0.03 Uiso 1 calc . .
N7 N 0.3188(5) 0.6183(3) 0.41900(15) 0.0176(15) Uani 1 d . .
N8 N 0.2637(5) 0.5001(3) 0.43595(16) 0.0180(16) Uani 1 d . .
N9 N 0.1190(5) 0.5257(3) 0.38550(18) 0.0254(18) Uani 1 d . .
N10 N 0.2487(5) 0.5319(3) 0.31578(16) 0.0162(15) Uani 1 d . .
N11 N 0.2366(5) 0.4282(3) 0.36280(16) 0.0167(15) Uani 1 d . .
N12 N 0.4347(5) 0.5271(3) 0.33717(16) 0.0160(15) Uani 1 d . .
O5 O 0.2970(4) 0.6385(2) 0.35808(13) 0.0191(13) Uani 1 d . .
O6 O 0.3396(4) 0.7377(3) 0.36135(14) 0.0226(14) Uani 1 d . .
O7 O 0.4437(4) 0.5029(3) 0.39864(13) 0.0190(13) Uani 1 d . .
O8 O 0.6005(5) 0.4844(3) 0.39704(15) 0.0375(18) Uani 1 d . .
F1 F 0.5434(4) 0.4430(2) 0.23506(14) 0.0451(16) Uani 1 d . .
F2 F 0.4564(4) 0.3072(3) 0.23194(14) 0.0481(16) Uani 1 d . .
F3 F 0.4672(7) 0.3925(4) 0.19869(17) 0.045(3) Uani 0.763(9) d A 1
F5 F 0.5397(7) 0.3585(4) 0.26909(19) 0.045(2) Uani 0.763(9) d A 1
F4 F 0.4053(6) 0.4002(4) 0.2495(3) 0.048(3) Uani 0.763(9) d A 1
F6 F 0.6017(6) 0.3516(4) 0.2193(2) 0.045(2) Uani 0.763(9) d A 1
F3B F 0.3855(18) 0.3900(12) 0.2234(9) 0.052(7) Uani 0.237(9) d A 2
F4B F 0.460(3) 0.3867(15) 0.2691(7) 0.067(9) Uani 0.237(9) d A 2
F5B F 0.591(2) 0.3506(15) 0.2454(11) 0.073(9) Uani 0.237(9) d A 2
F6B F 0.516(2) 0.3586(12) 0.1973(7) 0.045(2) Uani 0.237(9) d A 2
P1 P 0.50012(18) 0.37468(11) 0.23425(6) 0.0255(6) Uani 1 d . .
F7 F 0.9655(4) 0.2904(2) 0.48229(13) 0.0334(13) Uani 1 d . .
F8 F 0.9900(4) 0.4370(2) 0.48105(14) 0.0373(14) Uani 1 d . .
F9 F 1.0915(3) 0.3556(2) 0.47956(11) 0.0248(11) Uani 1 d . .
F10 F 0.8629(4) 0.3715(2) 0.48282(13) 0.0331(13) Uani 1 d . .
F11 F 0.9731(4) 0.3619(3) 0.44279(12) 0.0372(14) Uani 1 d . .
F12 F 0.9824(4) 0.3644(3) 0.51976(12) 0.0362(14) Uani 1 d . .
P2 P 0.97750(17) 0.36403(11) 0.48142(6) 0.0224(5) Uani 1 d . .
O1W O 0.3524(5) 0.7238(3) 0.29271(16) 0.0319(16) Uani 1 d . .
H11W H 0.343(7) 0.716(4) 0.3147(7) 0.048 Uiso 1 d . .
H12W H 0.369(7) 0.7607(17) 0.2937(19) 0.048 Uiso 1 d . .
O2W O 0.8289(5) 0.5156(3) 0.28108(15) 0.0367(18) Uani 1 d . .
H21W H 0.8114(16) 0.502(4) 0.2989(8) 0.055 Uiso 1 d . .
H22W H 0.865(6) 0.482(3) 0.274(2) 0.055 Uiso 1 d . .
O3W O 0.5934(7) 0.4782(5) 0.46555(18) 0.046(3) Uani 0.838(10) d B 1
H31W H 0.575(9) 0.494(5) 0.4484(16) 0.068 Uiso 0.838(10) d B 1
H32W H 0.626(9) 0.447(4) 0.460(3) 0.068 Uiso 0.838(10) d B 1
O4W O 0.4118(8) 0.2892(5) 0.4642(2) 0.070(3) Uani 1 d . .
H41W H 0.465(6) 0.308(7) 0.464(3) 0.106 Uiso 1 d . .
H42W H 0.399(9) 0.284(7) 0.4445(10) 0.106 Uiso 1 d . .
O5W O 0.4586(8) 0.4080(5) 0.5003(2) 0.047(3) Uani 0.761(13) d C 1
H51W H 0.440(11) 0.381(6) 0.487(3) 0.07 Uiso 0.761(13) d C 1
H52W H 0.506(8) 0.425(7) 0.492(3) 0.07 Uiso 0.761(13) d C 1
O6W O 0.4945(18) 0.3820(16) 0.4820(7) 0.047(3) Uani 0.239(13) d C 2
H61W H 0.522(9) 0.36(2) 0.498(5) 0.07 Uiso 0.239(13) d C 2
H62W H 0.5385 0.3887 0.468 0.07 Uiso 0.239(13) d C 2
O7W O 0.568(3) 0.574(2) 0.4580(10) 0.046(3) Uani 0.162(10) d B 2
H72 H 0.614(19) 0.597(16) 0.452(10) 0.068 Uiso 0.162(10) d B 2
H71 H 0.59(3) 0.557(18) 0.475(6) 0.068 Uiso 0.162(10) d B 2

loop_
_atom_site_aniso_label
_atom_site_aniso_U_11
_atom_site_aniso_U_22
_atom_site_aniso_U_33
_atom_site_aniso_U_23
_atom_site_aniso_U_13
_atom_site_aniso_U_12
Eu1 0.0153(2) 0.0117(2) 0.0189(2) 0.00165(16) 0.00183(18) -0.00113(17)
C1 0.018(4) 0.016(5) 0.026(4) 0.002(4) -0.001(4) 0.000(4)
C2 0.008(4) 0.011(4) 0.026(4) -0.001(3) 0.001(3) -0.004(3)
C3 0.015(5) 0.021(5) 0.024(5) 0.002(4) -0.001(4) 0.004(4)
C4 0.024(5) 0.018(5) 0.026(5) 0.006(4) -0.004(4) -0.005(4)
C5 0.022(5) 0.027(5) 0.023(4) 0.000(4) 0.002(4) 0.002(4)
C6 0.014(4) 0.017(4) 0.024(4) 0.001(3) 0.003(4) -0.005(4)
C7 0.031(5) 0.025(5) 0.022(4) 0.002(4) 0.002(4) -0.005(4)
C8 0.018(5) 0.026(5) 0.028(5) 0.000(4) -0.006(4) -0.012(4)
C9 0.016(5) 0.028(6) 0.037(5) 0.005(4) -0.007(4) 0.000(4)
C10 0.018(5) 0.028(6) 0.048(6) -0.003(5) 0.006(4) 0.001(4)
C11 0.018(5) 0.018(5) 0.043(6) -0.009(4) 0.006(4) 0.001(4)
C12 0.030(5) 0.017(5) 0.026(5) 0.003(4) 0.013(4) 0.006(4)
C13 0.025(5) 0.027(5) 0.025(5) 0.013(4) 0.005(4) 0.000(4)
C14 0.030(5) 0.010(4) 0.035(5) 0.002(4) 0.002(4) 0.000(4)
C15 0.021(5) 0.016(4) 0.036(5) -0.003(4) 0.002(4) -0.007(4)
C16 0.033(6) 0.010(5) 0.036(5) 0.001(4) -0.001(4) -0.009(4)
C17 0.030(5) 0.012(5) 0.032(5) -0.010(4) -0.002(4) 0.003(4)
C18 0.035(6) 0.013(5) 0.020(5) 0.002(3) 0.006(4) -0.005(4)
C19 0.023(5) 0.011(4) 0.021(4) 0.001(3) -0.005(4) 0.001(4)
C20 0.030(5) 0.019(5) 0.023(5) -0.002(4) -0.007(4) -0.003(4)
C21 0.020(5) 0.023(5) 0.033(5) 0.005(4) -0.015(4) -0.007(4)
C22 0.016(5) 0.018(5) 0.029(5) 0.004(4) -0.002(4) 0.000(4)
C23 0.019(5) 0.012(5) 0.036(5) 0.004(4) -0.004(4) 0.001(4)
C24 0.025(5) 0.012(5) 0.026(5) 0.001(4) -0.006(4) -0.009(4)
C25 0.019(5) 0.014(5) 0.047(6) 0.003(4) 0.006(4) -0.011(4)
C26 0.017(5) 0.023(5) 0.045(6) 0.008(4) 0.007(4) -0.007(4)
N1 0.014(4) 0.012(3) 0.012(3) 0.001(3) -0.002(3) -0.004(3)
N2 0.022(4) 0.015(4) 0.018(4) 0.000(3) -0.002(3) 0.000(3)
N3 0.033(4) 0.009(4) 0.028(4) 0.001(3) -0.006(3) -0.009(3)
N4 0.019(4) 0.026(4) 0.015(3) 0.008(3) 0.011(3) 0.007(3)
N5 0.019(4) 0.011(4) 0.026(4) 0.000(3) 0.004(3) 0.002(3)
N6 0.026(4) 0.018(4) 0.017(4) 0.004(3) 0.004(3) -0.002(3)
O1 0.024(3) 0.012(3) 0.015(3) 0.000(2) 0.006(3) -0.002(3)
O2 0.019(3) 0.013(3) 0.031(3) -0.007(3) 0.005(3) -0.002(2)
O3 0.020(3) 0.027(4) 0.016(3) 0.003(3) 0.005(3) 0.004(3)
O4 0.022(4) 0.043(4) 0.035(4) 0.009(3) 0.006(3) 0.017(3)
Eu2 0.0141(2) 0.0122(2) 0.0175(2) -0.00230(16) -0.00140(18) 0.00030(17)
C27 0.012(4) 0.028(5) 0.025(4) 0.000(4) 0.002(4) 0.005(4)
C28 0.018(5) 0.010(4) 0.029(5) 0.000(3) -0.003(4) 0.003(3)
C29 0.033(6) 0.015(5) 0.035(5) -0.012(4) 0.002(4) 0.000(4)
C30 0.034(6) 0.023(6) 0.035(6) -0.015(4) -0.003(4) -0.001(4)
C31 0.032(6) 0.028(6) 0.026(5) -0.005(4) 0.000(4) 0.000(4)
C32 0.015(4) 0.016(4) 0.018(4) 0.004(3) 0.002(3) 0.000(3)
C33 0.026(5) 0.021(5) 0.012(4) 0.004(3) -0.003(3) 0.002(4)
C34 0.030(5) 0.022(5) 0.025(5) -0.001(4) 0.005(4) -0.003(4)
C35 0.022(5) 0.010(5) 0.036(5) -0.011(4) -0.006(4) 0.009(4)
C36 0.019(5) 0.009(4) 0.038(5) 0.000(4) -0.014(4) 0.004(4)
C37 0.025(5) 0.017(5) 0.040(6) 0.003(4) -0.003(4) 0.006(4)
C38 0.019(5) 0.020(5) 0.023(4) 0.001(4) -0.007(4) 0.009(4)
C39 0.024(5) 0.017(5) 0.028(5) 0.000(4) 0.001(4) -0.004(4)
C40 0.020(5) 0.012(4) 0.030(5) -0.003(4) 0.000(4) -0.002(4)
C41 0.021(5) 0.012(5) 0.044(6) -0.005(4) -0.006(4) -0.003(4)
C42 0.035(6) 0.010(5) 0.028(5) 0.001(4) -0.007(4) 0.007(4)
C43 0.036(6) 0.019(5) 0.025(5) 0.004(4) 0.000(4) 0.002(4)
C44 0.026(5) 0.016(5) 0.018(4) 0.005(3) 0.005(4) 0.002(4)
C45 0.029(5) 0.016(5) 0.020(4) -0.003(4) -0.010(4) -0.001(4)
C46 0.025(5) 0.023(5) 0.027(5) -0.006(4) 0.009(4) -0.006(4)
C47 0.014(5) 0.028(5) 0.043(6) -0.011(4) 0.010(4) -0.003(4)
C48 0.019(5) 0.019(5) 0.032(5) -0.008(4) -0.001(4) 0.005(4)
C49 0.016(4) 0.010(4) 0.023(4) 0.001(3) 0.003(4) -0.003(3)
C50 0.024(5) 0.016(5) 0.026(5) -0.008(4) 0.004(4) 0.009(4)
C51 0.015(4) 0.020(5) 0.038(5) 0.001(4) -0.006(4) -0.004(4)
C52 0.021(5) 0.017(5) 0.037(5) 0.004(4) 0.001(4) -0.002(4)
N7 0.023(4) 0.014(4) 0.016(3) -0.002(3) 0.001(3) -0.006(3)
N8 0.030(4) 0.006(4) 0.018(4) -0.004(3) 0.004(3) 0.001(3)
N9 0.027(4) 0.013(4) 0.037(4) 0.002(3) -0.004(3) -0.005(3)
N10 0.016(4) 0.011(4) 0.022(4) 0.001(3) -0.008(3) 0.004(3)
N11 0.023(4) 0.008(4) 0.019(4) -0.006(3) -0.002(3) 0.002(3)
N12 0.016(4) 0.006(4) 0.025(4) -0.001(3) 0.000(3) -0.003(3)
O5 0.028(3) 0.006(3) 0.023(3) -0.001(2) -0.005(3) -0.001(3)
O6 0.018(3) 0.017(3) 0.032(3) 0.002(3) 0.000(3) -0.004(3)
O7 0.016(3) 0.023(3) 0.017(3) 0.003(2) -0.001(2) 0.011(3)
O8 0.022(4) 0.064(5) 0.027(4) -0.004(3) -0.003(3) 0.011(3)
F1 0.063(4) 0.015(3) 0.058(4) -0.007(3) 0.033(3) -0.012(3)
F2 0.061(4) 0.030(3) 0.053(4) -0.001(3) -0.018(3) -0.018(3)
F3 0.064(6) 0.043(6) 0.029(4) 0.009(4) -0.013(4) -0.015(5)
F5 0.064(6) 0.045(6) 0.028(4) 0.008(4) -0.026(4) -0.009(5)
F4 0.036(5) 0.033(5) 0.074(7) 0.016(5) 0.022(5) 0.005(4)
F6 0.042(5) 0.027(4) 0.066(5) -0.008(4) 0.027(4) -0.002(4)
F3B 0.019(9) 0.028(14) 0.109(19) -0.018(15) 0.000(9) -0.001(10)
F4B 0.11(2) 0.044(18) 0.042(10) -0.007(13) 0.030(12) -0.027(18)
F5B 0.051(14) 0.052(18) 0.114(17) -0.02(2) -0.043(15) 0.016(14)
F6B 0.042(5) 0.027(4) 0.066(5) -0.008(4) 0.027(4) -0.002(4)
P1 0.0347(15) 0.0170(13) 0.0248(13) -0.0027(10) 0.0012(11) 0.0005(11)
F7 0.045(3) 0.012(3) 0.042(3) 0.002(2) -0.004(3) -0.002(2)
F8 0.028(3) 0.016(3) 0.068(4) 0.005(3) -0.001(3) -0.002(2)
F9 0.026(3) 0.025(3) 0.023(3) -0.006(2) -0.006(2) 0.000(2)
F10 0.023(3) 0.027(3) 0.049(3) 0.010(3) -0.007(3) -0.005(2)
F11 0.035(3) 0.051(4) 0.026(3) 0.003(3) -0.006(3) -0.007(3)
F12 0.039(3) 0.045(4) 0.025(3) -0.001(3) -0.001(3) -0.003(3)
P2 0.0259(13) 0.0135(12) 0.0277(13) 0.0012(10) -0.0039(10) -0.0027(10)
O1W 0.036(4) 0.022(4) 0.038(4) -0.002(3) 0.008(3) -0.009(3)
O2W 0.051(5) 0.035(4) 0.024(3) 0.003(3) 0.009(3) 0.018(4)
O3W 0.038(6) 0.074(8) 0.025(4) 0.016(4) -0.013(4) -0.012(5)
O4W 0.094(8) 0.067(7) 0.050(5) 0.015(5) -0.005(5) 0.013(6)
O5W 0.051(7) 0.036(7) 0.053(7) -0.010(5) -0.021(6) 0.010(5)
O6W 0.051(7) 0.036(7) 0.053(7) -0.010(5) -0.021(6) 0.010(5)
O7W 0.038(6) 0.074(8) 0.025(4) 0.016(4) -0.013(4) -0.012(5)

loop_
_atom_type_symbol
_atom_type_description
_atom_type_scat_dispersion_real
_atom_type_scat_dispersion_imag
_atom_type_scat_source
C C 0.0033 0.0016 'International Tables Vol C Tables 4.2.6.8 and 6.1.1.4'
H H 0 0 'International Tables Vol C Tables 4.2.6.8 and 6.1.1.4'
Eu Eu -0.1578 3.6682 'International Tables Vol C Tables 4.2.6.8 and 6.1.1.4'
F F 0.0171 0.0103 'International Tables Vol C Tables 4.2.6.8 and 6.1.1.4'
N N 0.0061 0.0033 'International Tables Vol C Tables 4.2.6.8 and 6.1.1.4'
O O 0.0106 0.006 'International Tables Vol C Tables 4.2.6.8 and 6.1.1.4'
P P 0.1023 0.0942 'International Tables Vol C Tables 4.2.6.8 and 6.1.1.4'

loop_
_geom_angle_atom_site_label_1
_geom_angle_atom_site_label_2
_geom_angle_atom_site_label_3
_geom_angle
_geom_angle_publ_flag
O3 Eu1 O1 118.0(2) y
O3 Eu1 N1 83.2(2) y
O1 Eu1 N1 65.22(19) y
O3 Eu1 N6 65.1(2) y
O1 Eu1 N6 83.9(2) y
N1 Eu1 N6 117.7(2) y
O3 Eu1 N3 139.3(2) y
O1 Eu1 N3 96.3(2) y
N1 Eu1 N3 93.2(2) y
N6 Eu1 N3 145.2(2) y
O3 Eu1 N5 94.5(2) y
O1 Eu1 N5 140.12(19) y
N1 Eu1 N5 146.8(2) y
N6 Eu1 N5 90.4(2) y
N3 Eu1 N5 67.2(2) y
O3 Eu1 N2 71.9(2) y
O1 Eu1 N2 126.94(19) y
N1 Eu1 N2 64.8(2) y
N6 Eu1 N2 135.7(2) y
N3 Eu1 N2 70.1(2) y
N5 Eu1 N2 83.0(2) y
O3 Eu1 N4 126.9(2) y
O1 Eu1 N4 72.6(2) y
N1 Eu1 N4 136.7(2) y
N6 Eu1 N4 64.9(2) y
N3 Eu1 N4 81.9(2) y
N5 Eu1 N4 69.3(2) y
N2 Eu1 N4 146.6(2) y
O3 Eu1 C9 121.9(2) y
O1 Eu1 C9 94.8(2) y
N1 Eu1 C9 68.2(2) y
N6 Eu1 C9 172.2(2) y
N3 Eu1 C9 27.2(2) y
N5 Eu1 C9 85.6(2) y
N2 Eu1 C9 50.4(2) y
N4 Eu1 C9 107.3(2) y
O3 Eu1 C14 94.0(2) y
O1 Eu1 C14 121.99(19) y
N1 Eu1 C14 172.6(2) y
N6 Eu1 C14 66.7(2) y
N3 Eu1 C14 84.5(2) y
N5 Eu1 C14 26.3(2) y
N2 Eu1 C14 107.8(2) y
N4 Eu1 C14 50.0(2) y
C9 Eu1 C14 108.0(2) y
O3 Eu1 C24 17.9(2) y
O1 Eu1 C24 109.8(2) y
N1 Eu1 C24 93.2(2) y
N6 Eu1 C24 47.1(2) y
N3 Eu1 C24 153.4(2) y
N5 Eu1 C24 94.2(2) y
N2 Eu1 C24 89.6(2) y
N4 Eu1 C24 110.1(2) y
C9 Eu1 C24 139.8(2) y
C14 Eu1 C24 85.8(2) y
O3 Eu1 C1 107.8(2) y
O1 Eu1 C1 18.27(19) y
N1 Eu1 C1 47.1(2) y
N6 Eu1 C1 92.4(2) y
N3 Eu1 C1 98.4(2) y
N5 Eu1 C1 156.5(2) y
N2 Eu1 C1 110.4(2) y
N4 Eu1 C1 90.8(2) y
C9 Eu1 C1 88.6(2) y
C14 Eu1 C1 140.2(2) y
C24 Eu1 C1 104.8(2) y
O2 C1 O1 125.5(8) ?
O2 C1 C2 119.4(7) ?
O1 C1 C2 115.1(7) ?
O2 C1 Eu1 158.7(6) ?
O1 C1 Eu1 34.8(4) ?
C2 C1 Eu1 80.7(4) ?
N1 C2 C3 122.0(7) ?
N1 C2 C1 114.0(7) ?
C3 C2 C1 124.0(7) ?
C2 C3 C4 118.1(8) ?
C2 C3 H3 121 ?
C4 C3 H3 121 ?
C5 C4 C3 120.5(8) ?
C5 C4 H4 119.7 ?
C3 C4 H4 119.7 ?
C6 C5 C4 119.3(8) ?
C6 C5 H5 120.4 ?
C4 C5 H5 120.4 ?
N1 C6 C5 120.9(7) ?
N1 C6 C7 113.5(7) ?
C5 C6 C7 125.5(8) ?
C6 C7 N2 112.9(7) ?
C6 C7 H7A 109 ?
N2 C7 H7A 109 ?
C6 C7 H7B 109 ?
N2 C7 H7B 109 ?
H7A C7 H7B 107.8 ?
N2 C8 C9 114.9(7) ?
N2 C8 H8A 108.5 ?
C9 C8 H8A 108.5 ?
N2 C8 H8B 108.5 ?
C9 C8 H8B 108.5 ?
H8A C8 H8B 107.5 ?
N3 C9 C8 112.7(7) ?
N3 C9 Eu1 51.3(4) ?
C8 C9 Eu1 84.7(5) ?
N3 C9 H9A 109 ?
C8 C9 H9A 109 ?
Eu1 C9 H9A 160.1 ?
N3 C9 H9B 109 ?
C8 C9 H9B 109 ?
Eu1 C9 H9B 79.8 ?
H9A C9 H9B 107.8 ?
N3 C10 C11 115.4(7) ?
N3 C10 H10A 108.4 ?
C11 C10 H10A 108.4 ?
N3 C10 H10B 108.4 ?
C11 C10 H10B 108.4 ?
H10A C10 H10B 107.5 ?
C12 C11 C10 117.4(8) ?
C12 C11 H11A 108 ?
C10 C11 H11A 108 ?
C12 C11 H11B 108 ?
C10 C11 H11B 108 ?
H11A C11 H11B 107.2 ?
N4 C12 C11 117.6(7) ?
N4 C12 H12A 107.9 ?
C11 C12 H12A 107.9 ?
N4 C12 H12B 107.9 ?
C11 C12 H12B 107.9 ?
H12A C12 H12B 107.2 ?
N4 C13 C14 114.3(7) ?
N4 C13 H13A 108.7 ?
C14 C13 H13A 108.7 ?
N4 C13 H13B 108.7 ?
C14 C13 H13B 108.7 ?
H13A C13 H13B 107.6 ?
N5 C14 C13 113.7(7) ?
N5 C14 Eu1 50.9(4) ?
C13 C14 Eu1 84.7(5) ?
N5 C14 H14A 108.8 ?
C13 C14 H14A 108.8 ?
Eu1 C14 H14A 159.6 ?
N5 C14 H14B 108.8 ?
C13 C14 H14B 108.8 ?
Eu1 C14 H14B 80.9 ?
H14A C14 H14B 107.7 ?
C16 C15 N5 117.5(7) ?
C16 C15 H15A 107.9 ?
N5 C15 H15A 107.9 ?
C16 C15 H15B 107.9 ?
N5 C15 H15B 107.9 ?
H15A C15 H15B 107.2 ?
C15 C16 C17 118.1(7) ?
C15 C16 H16A 107.8 ?
C17 C16 H16A 107.8 ?
C15 C16 H16B 107.8 ?
C17 C16 H16B 107.8 ?
H16A C16 H16B 107.1 ?
N2 C17 C16 118.4(7) ?
N2 C17 H17A 107.7 ?
C16 C17 H17A 107.7 ?
N2 C17 H17B 107.7 ?
C16 C17 H17B 107.7 ?
H17A C17 H17B 107.1 ?
C19 C18 N4 111.5(7) ?
C19 C18 H18A 109.3 ?
N4 C18 H18A 109.3 ?
C19 C18 H18B 109.3 ?
N4 C18 H18B 109.3 ?
H18A C18 H18B 108 ?
N6 C19 C20 121.4(8) ?
N6 C19 C18 115.6(7) ?
C20 C19 C18 123.0(8) ?
C19 C20 C21 118.8(8) ?
C19 C20 H20 120.6 ?
C21 C20 H20 120.6 ?
C22 C21 C20 119.0(8) ?
C22 C21 H21 120.5 ?
C20 C21 H21 120.5 ?
C21 C22 C23 119.4(8) ?
C21 C22 H22 120.3 ?
C23 C22 H22 120.3 ?
N6 C23 C22 121.3(8) ?
N6 C23 C24 114.6(7) ?
C22 C23 C24 124.1(8) ?
O4 C24 O3 126.6(8) ?
O4 C24 C23 119.4(8) ?
O3 C24 C23 114.0(8) ?
O4 C24 Eu1 160.4(6) ?
O3 C24 Eu1 33.9(4) ?
C23 C24 Eu1 80.1(5) ?
N3 C25 C26 112.9(7) ?
N3 C25 H25A 109 ?
C26 C25 H25A 109 ?
N3 C25 H25B 109 ?
C26 C25 H25B 109 ?
H25A C25 H25B 107.8 ?
N5 C26 C25 114.4(7) ?
N5 C26 H26A 108.7 ?
C25 C26 H26A 108.7 ?
N5 C26 H26B 108.7 ?
C25 C26 H26B 108.7 ?
H26A C26 H26B 107.6 ?
C6 N1 C2 119.2(6) ?
C6 N1 Eu1 122.7(5) ?
C2 N1 Eu1 118.2(5) ?
C7 N2 C8 108.7(7) ?
C7 N2 C17 105.6(6) ?
C8 N2 C17 112.0(7) ?
C7 N2 Eu1 108.1(5) ?
C8 N2 Eu1 109.2(5) ?
C17 N2 Eu1 113.0(5) ?
C9 N3 C25 109.0(7) ?
C9 N3 C10 107.0(7) ?
C25 N3 C10 110.0(7) ?
C9 N3 Eu1 101.5(5) ?
C25 N3 Eu1 119.8(5) ?
C10 N3 Eu1 108.5(5) ?
C13 N4 C12 112.1(6) ?
C13 N4 C18 109.5(6) ?
C12 N4 C18 106.1(6) ?
C13 N4 Eu1 110.3(5) ?
C12 N4 Eu1 112.9(5) ?
C18 N4 Eu1 105.7(5) ?
C14 N5 C26 108.9(7) ?
C14 N5 C15 109.6(6) ?
C26 N5 C15 110.3(7) ?
C14 N5 Eu1 102.8(5) ?
C26 N5 Eu1 118.1(5) ?
C15 N5 Eu1 106.8(5) ?
C19 N6 C23 120.1(7) ?
C19 N6 Eu1 121.7(6) ?
C23 N6 Eu1 118.1(5) ?
C1 O1 Eu1 126.9(5) ?
C24 O3 Eu1 128.2(5) ?
O7 Eu2 O5 116.3(2) y
O7 Eu2 N7 82.0(2) y
O5 Eu2 N7 64.5(2) y
O7 Eu2 N12 65.1(2) y
O5 Eu2 N12 82.7(2) y
N7 Eu2 N12 116.0(2) y
O7 Eu2 N9 140.3(2) y
O5 Eu2 N9 96.8(2) y
N7 Eu2 N9 94.2(2) y
N12 Eu2 N9 145.4(2) y
O7 Eu2 N11 95.5(2) y
O5 Eu2 N11 141.1(2) y
N7 Eu2 N11 147.0(2) y
N12 Eu2 N11 91.8(2) y
N9 Eu2 N11 66.9(2) y
O7 Eu2 N8 73.0(2) y
O5 Eu2 N8 126.45(19) y
N7 Eu2 N8 65.2(2) y
N12 Eu2 N8 137.0(2) y
N9 Eu2 N8 69.6(2) y
N11 Eu2 N8 82.5(2) y
O7 Eu2 N10 126.5(2) y
O5 Eu2 N10 73.29(19) y
N7 Eu2 N10 137.0(2) y
N12 Eu2 N10 64.5(2) y
N9 Eu2 N10 82.1(2) y
N11 Eu2 N10 69.6(2) y
N8 Eu2 N10 146.4(2) y
O7 Eu2 C40 94.1(2) y
O5 Eu2 C40 122.68(19) y
N7 Eu2 C40 172.8(2) y
N12 Eu2 C40 67.1(2) y
N9 Eu2 C40 84.9(2) y
N11 Eu2 C40 27.0(2) y
N8 Eu2 C40 107.9(2) y
N10 Eu2 C40 50.1(2) y
O7 Eu2 C35 122.6(2) y
O5 Eu2 C35 94.9(2) y
N7 Eu2 C35 69.3(2) y
N12 Eu2 C35 172.0(2) y
N9 Eu2 C35 27.1(2) y
N11 Eu2 C35 85.2(2) y
N8 Eu2 C35 50.1(2) y
N10 Eu2 C35 107.5(2) y
C40 Eu2 C35 108.3(2) y
O7 Eu2 C27 104.7(2) y
O5 Eu2 C27 18.12(19) y
N7 Eu2 C27 47.0(2) y
N12 Eu2 C27 89.4(2) y
N9 Eu2 C27 100.8(2) y
N11 Eu2 C27 158.2(2) y
N8 Eu2 C27 111.0(2) y
N10 Eu2 C27 91.4(2) y
C40 Eu2 C27 140.3(2) y
C35 Eu2 C27 90.6(2) y
O7 Eu2 C50 18.2(2) y
O5 Eu2 C50 107.0(2) y
N7 Eu2 C50 91.0(2) y
N12 Eu2 C50 47.0(2) y
N9 Eu2 C50 155.5(2) y
N11 Eu2 C50 96.5(2) y
N8 Eu2 C50 91.1(2) y
N10 Eu2 C50 109.8(2) y
C40 Eu2 C50 86.9(2) y
C35 Eu2 C50 140.7(2) y
C27 Eu2 C50 100.2(2) y
O6 C27 O5 125.5(8) ?
O6 C27 C28 120.2(8) ?
O5 C27 C28 114.3(7) ?
O6 C27 Eu2 156.9(6) ?
O5 C27 Eu2 34.8(4) ?
C28 C27 Eu2 80.7(5) ?
N7 C28 C29 121.0(8) ?
N7 C28 C27 114.0(7) ?
C29 C28 C27 124.9(8) ?
C28 C29 C30 119.1(9) ?
C28 C29 H29 120.5 ?
C30 C29 H29 120.5 ?
C29 C30 C31 120.3(8) ?
C29 C30 H30 119.8 ?
C31 C30 H30 119.8 ?
C30 C31 C32 118.4(8) ?
C30 C31 H31 120.8 ?
C32 C31 H31 120.8 ?
N7 C32 C31 121.5(8) ?
N7 C32 C33 115.5(7) ?
C31 C32 C33 122.8(7) ?
C32 C33 N8 112.9(6) ?
C32 C33 H33A 109 ?
N8 C33 H33A 109 ?
C32 C33 H33B 109 ?
N8 C33 H33B 109 ?
H33A C33 H33B 107.8 ?
N8 C34 C35 114.7(7) ?
N8 C34 H34A 108.6 ?
C35 C34 H34A 108.6 ?
N8 C34 H34B 108.6 ?
C35 C34 H34B 108.6 ?
H34A C34 H34B 107.6 ?
N9 C35 C34 113.0(7) ?
N9 C35 Eu2 50.9(4) ?
C34 C35 Eu2 84.6(5) ?
N9 C35 H35A 109 ?
C34 C35 H35A 109 ?
Eu2 C35 H35A 159.7 ?
N9 C35 H35B 109 ?
C34 C35 H35B 109 ?
Eu2 C35 H35B 80.6 ?
H35A C35 H35B 107.8 ?
N9 C36 C37 115.7(7) ?
N9 C36 H36A 108.4 ?
C37 C36 H36A 108.4 ?
N9 C36 H36B 108.4 ?
C37 C36 H36B 108.4 ?
H36A C36 H36B 107.4 ?
C38 C37 C36 117.9(8) ?
C38 C37 H37A 107.8 ?
C36 C37 H37A 107.8 ?
C38 C37 H37B 107.8 ?
C36 C37 H37B 107.8 ?
H37A C37 H37B 107.2 ?
N10 C38 C37 118.0(7) ?
N10 C38 H38A 107.8 ?
C37 C38 H38A 107.8 ?
N10 C38 H38B 107.8 ?
C37 C38 H38B 107.8 ?
H38A C38 H38B 107.1 ?
N10 C39 C40 114.4(7) ?
N10 C39 H39A 108.7 ?
C40 C39 H39A 108.7 ?
N10 C39 H39B 108.7 ?
C40 C39 H39B 108.7 ?
H39A C39 H39B 107.6 ?
N11 C40 C39 113.6(7) ?
N11 C40 Eu2 51.5(4) ?
C39 C40 Eu2 85.1(5) ?
N11 C40 H40A 108.8 ?
C39 C40 H40A 108.8 ?
Eu2 C40 H40A 160.1 ?
N11 C40 H40B 108.8 ?
C39 C40 H40B 108.8 ?
Eu2 C40 H40B 79.8 ?
H40A C40 H40B 107.7 ?
N11 C41 C42 116.7(7) ?
N11 C41 H41A 108.1 ?
C42 C41 H41A 108.1 ?
N11 C41 H41B 108.1 ?
C42 C41 H41B 108.1 ?
H41A C41 H41B 107.3 ?
C41 C42 C43 118.0(8) ?
C41 C42 H42A 107.8 ?
C43 C42 H42A 107.8 ?
C41 C42 H42B 107.8 ?
C43 C42 H42B 107.8 ?
H42A C42 H42B 107.2 ?
N8 C43 C42 117.6(7) ?
N8 C43 H43A 107.9 ?
C42 C43 H43A 107.9 ?
N8 C43 H43B 107.9 ?
C42 C43 H43B 107.9 ?
H43A C43 H43B 107.2 ?
N10 C44 C45 110.6(6) ?
N10 C44 H44A 109.5 ?
C45 C44 H44A 109.5 ?
N10 C44 H44B 109.5 ?
C45 C44 H44B 109.5 ?
H44A C44 H44B 108.1 ?
N12 C45 C46 120.3(8) ?
N12 C45 C44 116.0(7) ?
C46 C45 C44 123.7(8) ?
C47 C46 C45 119.3(8) ?
C47 C46 H46 120.3 ?
C45 C46 H46 120.3 ?
C46 C47 C48 119.3(8) ?
C46 C47 H47 120.4 ?
C48 C47 H47 120.4 ?
C49 C48 C47 119.4(8) ?
C49 C48 H48 120.3 ?
C47 C48 H48 120.3 ?
N12 C49 C48 121.0(8) ?
N12 C49 C50 114.7(7) ?
C48 C49 C50 124.2(8) ?
O8 C50 O7 125.7(8) ?
O8 C50 C49 119.9(8) ?
O7 C50 C49 114.4(7) ?
O8 C50 Eu2 159.5(6) ?
O7 C50 Eu2 34.3(4) ?
C49 C50 Eu2 80.4(5) ?
N9 C51 C52 113.8(7) ?
N9 C51 H51A 108.8 ?
C52 C51 H51A 108.8 ?
N9 C51 H51B 108.8 ?
C52 C51 H51B 108.8 ?
H51A C51 H51B 107.7 ?
N11 C52 C51 113.5(7) ?
N11 C52 H52A 108.9 ?
C51 C52 H52A 108.9 ?
N11 C52 H52B 108.9 ?
C51 C52 H52B 108.9 ?
H52A C52 H52B 107.7 ?
C32 N7 C28 119.6(7) ?
C32 N7 Eu2 122.0(5) ?
C28 N7 Eu2 118.3(5) ?
C34 N8 C33 108.2(6) ?
C34 N8 C43 112.5(7) ?
C33 N8 C43 105.1(6) ?
C34 N8 Eu2 110.1(5) ?
C33 N8 Eu2 107.9(5) ?
C43 N8 Eu2 112.8(5) ?
C51 N9 C36 111.2(7) ?
C51 N9 C35 109.3(7) ?
C36 N9 C35 107.4(6) ?
C51 N9 Eu2 119.7(5) ?
C36 N9 Eu2 106.2(5) ?
C35 N9 Eu2 102.0(5) ?
C38 N10 C44 104.3(6) ?
C38 N10 C39 111.3(6) ?
C44 N10 C39 109.8(6) ?
C38 N10 Eu2 114.1(5) ?
C44 N10 Eu2 107.3(5) ?
C39 N10 Eu2 109.8(5) ?
C41 N11 C40 108.9(6) ?
C41 N11 C52 109.8(7) ?
C40 N11 C52 109.3(6) ?
C41 N11 Eu2 108.4(5) ?
C40 N11 Eu2 101.5(5) ?
C52 N11 Eu2 118.4(5) ?
C45 N12 C49 120.7(7) ?
C45 N12 Eu2 121.4(6) ?
C49 N12 Eu2 117.9(5) ?
C27 O5 Eu2 127.1(5) ?
C50 O7 Eu2 127.6(5) ?
F5B P1 F4B 95(2) ?
F4 P1 F5 90.4(5) ?
F5B P1 F2 91.4(13) ?
F4 P1 F2 91.3(4) ?
F4B P1 F2 94.0(11) ?
F5 P1 F2 89.2(4) ?
F5B P1 F6B 96(2) ?
F4B P1 F6B 167.1(19) ?
F2 P1 F6B 78.1(10) ?
F4 P1 F3 92.5(5) ?
F5 P1 F3 176.3(5) ?
F2 P1 F3 93.2(4) ?
F5B P1 F1 89.7(14) ?
F4 P1 F1 89.2(4) ?
F4B P1 F1 87.9(11) ?
F5 P1 F1 93.1(4) ?
F2 P1 F1 177.7(4) ?
F6B P1 F1 99.7(10) ?
F3 P1 F1 84.6(4) ?
F4 P1 F6 176.8(5) ?
F5 P1 F6 88.6(5) ?
F2 P1 F6 91.7(4) ?
F3 P1 F6 88.5(5) ?
F1 P1 F6 87.8(4) ?
F5B P1 F3B 169.3(18) ?
F4B P1 F3B 83(2) ?
F2 P1 F3B 78.5(9) ?
F6B P1 F3B 85.5(15) ?
F1 P1 F3B 100.5(9) ?
F8 P2 F12 90.0(3) ?
F8 P2 F7 179.2(3) ?
F12 P2 F7 89.2(3) ?
F8 P2 F11 91.3(3) ?
F12 P2 F11 178.6(3) ?
F7 P2 F11 89.5(3) ?
F8 P2 F9 90.2(3) ?
F12 P2 F9 90.3(3) ?
F7 P2 F9 89.5(3) ?
F11 P2 F9 89.3(3) ?
F8 P2 F10 90.6(3) ?
F12 P2 F10 90.3(3) ?
F7 P2 F10 89.7(3) ?
F11 P2 F10 90.0(3) ?
F9 P2 F10 178.9(3) ?
H11W O1W H12W 99(4) ?
H21W O2W H22W 100(4) ?
H31W O3W H32W 106(5) ?
H41W O4W H42W 104(5) ?
H51W O5W H52W 106(5) ?
H61W O6W H62W 105(5) ?
H72 O7W H71 106(3) ?

loop_
_geom_bond_atom_site_label_1
_geom_bond_atom_site_label_2
_geom_bond_distance
_geom_bond_publ_flag
Eu1 O3 2.309(5) y
Eu1 O1 2.324(5) y
Eu1 N1 2.490(6) y
Eu1 N6 2.492(7) y
Eu1 N3 2.541(7) y
Eu1 N5 2.574(7) y
Eu1 N2 2.602(7) y
Eu1 N4 2.635(6) y
Eu1 C9 3.192(9) y
Eu1 C14 3.235(8) y
Eu1 C24 3.255(9) y
Eu1 C1 3.255(8) y
C1 O2 1.230(9) ?
C1 O1 1.277(9) ?
C1 C2 1.498(11) ?
C2 N1 1.364(9) ?
C2 C3 1.369(11) ?
C3 C4 1.379(11) ?
C3 H3 0.95 ?
C4 C5 1.376(12) ?
C4 H4 0.95 ?
C5 C6 1.374(11) ?
C5 H5 0.95 ?
C6 N1 1.352(10) ?
C6 C7 1.481(12) ?
C7 N2 1.485(10) ?
C7 H7A 0.99 ?
C7 H7B 0.99 ?
C8 N2 1.495(10) ?
C8 C9 1.501(12) ?
C8 H8A 0.99 ?
C8 H8B 0.99 ?
C9 N3 1.488(11) ?
C9 H9A 0.99 ?
C9 H9B 0.99 ?
C10 N3 1.505(11) ?
C10 C11 1.526(13) ?
C10 H10A 0.99 ?
C10 H10B 0.99 ?
C11 C12 1.497(12) ?
C11 H11A 0.99 ?
C11 H11B 0.99 ?
C12 N4 1.494(10) ?
C12 H12A 0.99 ?
C12 H12B 0.99 ?
C13 N4 1.492(11) ?
C13 C14 1.531(12) ?
C13 H13A 0.99 ?
C13 H13B 0.99 ?
C14 N5 1.471(11) ?
C14 H14A 0.99 ?
C14 H14B 0.99 ?
C15 C16 1.485(12) ?
C15 N5 1.500(10) ?
C15 H15A 0.99 ?
C15 H15B 0.99 ?
C16 C17 1.517(11) ?
C16 H16A 0.99 ?
C16 H16B 0.99 ?
C17 N2 1.509(10) ?
C17 H17A 0.99 ?
C17 H17B 0.99 ?
C18 C19 1.485(12) ?
C18 N4 1.513(11) ?
C18 H18A 0.99 ?
C18 H18B 0.99 ?
C19 N6 1.330(10) ?
C19 C20 1.389(11) ?
C20 C21 1.401(13) ?
C20 H20 0.95 ?
C21 C22 1.369(12) ?
C21 H21 0.95 ?
C22 C23 1.386(12) ?
C22 H22 0.95 ?
C23 N6 1.346(11) ?
C23 C24 1.508(12) ?
C24 O4 1.225(10) ?
C24 O3 1.275(10) ?
C25 N3 1.499(10) ?
C25 C26 1.529(12) ?
C25 H25A 0.99 ?
C25 H25B 0.99 ?
C26 N5 1.499(11) ?
C26 H26A 0.99 ?
C26 H26B 0.99 ?
Eu2 O7 2.315(5) y
Eu2 O5 2.326(5) y
Eu2 N7 2.487(6) y
Eu2 N12 2.503(7) y
Eu2 N9 2.557(7) y
Eu2 N11 2.571(6) y
Eu2 N8 2.616(7) y
Eu2 N10 2.626(6) y
Eu2 C40 3.220(8) y
Eu2 C35 3.222(9) y
Eu2 C27 3.252(9) y
Eu2 C50 3.258(9) y
C27 O6 1.235(10) ?
C27 O5 1.268(10) ?
C27 C28 1.491(11) ?
C28 N7 1.358(10) ?
C28 C29 1.369(11) ?
C29 C30 1.372(13) ?
C29 H29 0.95 ?
C30 C31 1.379(13) ?
C30 H30 0.95 ?
C31 C32 1.379(11) ?
C31 H31 0.95 ?
C32 N7 1.341(9) ?
C32 C33 1.484(11) ?
C33 N8 1.493(10) ?
C33 H33A 0.99 ?
C33 H33B 0.99 ?
C34 N8 1.492(11) ?
C34 C35 1.514(12) ?
C34 H34A 0.99 ?
C34 H34B 0.99 ?
C35 N9 1.499(11) ?
C35 H35A 0.99 ?
C35 H35B 0.99 ?
C36 N9 1.498(10) ?
C36 C37 1.509(12) ?
C36 H36A 0.99 ?
C36 H36B 0.99 ?
C37 C38 1.501(12) ?
C37 H37A 0.99 ?
C37 H37B 0.99 ?
C38 N10 1.483(10) ?
C38 H38A 0.99 ?
C38 H38B 0.99 ?
C39 N10 1.502(10) ?
C39 C40 1.510(11) ?
C39 H39A 0.99 ?
C39 H39B 0.99 ?
C40 N11 1.492(10) ?
C40 H40A 0.99 ?
C40 H40B 0.99 ?
C41 N11 1.486(10) ?
C41 C42 1.503(12) ?
C41 H41A 0.99 ?
C41 H41B 0.99 ?
C42 C43 1.518(12) ?
C42 H42A 0.99 ?
C42 H42B 0.99 ?
C43 N8 1.507(10) ?
C43 H43A 0.99 ?
C43 H43B 0.99 ?
C44 N10 1.491(10) ?
C44 C45 1.500(12) ?
C44 H44A 0.99 ?
C44 H44B 0.99 ?
C45 N12 1.330(10) ?
C45 C46 1.399(12) ?
C46 C47 1.376(13) ?
C46 H46 0.95 ?
C47 C48 1.380(12) ?
C47 H47 0.95 ?
C48 C49 1.372(12) ?
C48 H48 0.95 ?
C49 N12 1.348(10) ?
C49 C50 1.501(12) ?
C50 O8 1.215(10) ?
C50 O7 1.281(10) ?
C51 N9 1.475(10) ?
C51 C52 1.533(12) ?
C51 H51A 0.99 ?
C51 H51B 0.99 ?
C52 N11 1.502(10) ?
C52 H52A 0.99 ?
C52 H52B 0.99 ?
F1 P1 1.592(6) ?
F2 P1 1.582(6) ?
F3 P1 1.587(7) ?
F5 P1 1.581(7) ?
F4 P1 1.564(8) ?
F6 P1 1.623(8) ?
F3B P1 1.69(3) ?
F4B P1 1.57(3) ?
F5B P1 1.44(3) ?
F6B P1 1.58(3) ?
F7 P2 1.597(5) ?
F8 P2 1.585(5) ?
F9 P2 1.601(5) ?
F10 P2 1.606(5) ?
F11 P2 1.598(5) ?
F12 P2 1.586(6) ?
O1W H11W 0.935(18) ?
O1W H12W 0.83(2) ?
O2W H21W 0.83(2) ?
O2W H22W 0.937(18) ?
O3W H31W 0.83(2) ?
O3W H32W 0.84(2) ?
O4W H41W 0.84(2) ?
O4W H42W 0.84(2) ?
O5W H51W 0.84(2) ?
O5W H52W 0.84(2) ?
O6W H61W 0.84(2) ?
O6W H62W 0.854(19) ?
O7W H72 0.840(11) ?
O7W H71 0.840(10) ?

loop_
_geom_hbond_atom_site_label_D
_geom_hbond_atom_site_label_H
_geom_hbond_atom_site_label_A
_geom_hbond_distance_DH
_geom_hbond_distance_HA
_geom_hbond_distance_DA
_geom_hbond_angle_DHA
_geom_hbond_site_symmetry_A
O1W H11W O5 0.935(18) 2.53(5) 3.359(8) 147(7) .
O1W H11W O6 0.935(18) 1.98(4) 2.859(9) 155(8) .
O1W H12W F6 0.83(2) 2.07(3) 2.872(10) 162(8) 4_655
O1W H12W F5B 0.83(2) 2.59(6) 3.26(4) 139(7) 4_655
O2W H21W O2 0.83(2) 2.08(3) 2.829(8) 150(5) 7_765
O2W H22W F4 0.937(18) 2.08(4) 2.988(11) 163(10) 6_656
O2W H22W F3B 0.937(18) 2.00(6) 2.83(3) 146(8) 6_656
O3W H31W O8 0.83(2) 2.16(8) 2.836(10) 138(10) .
O4W H41W O5W 0.84(2) 2.63(15) 3.036(15) 111(12) .
O4W H41W O6W 0.84(2) 1.81(13) 2.42(4) 128(15) .
O4W H42W O4 0.84(2) 2.05(5) 2.870(11) 164(15) .
O5W H51W O4W 0.84(2) 2.23(6) 3.036(15) 161(16) .
O5W H52W O3W 0.84(2) 1.99(5) 2.810(15) 166(18) .

loop_
_geom_torsion_atom_site_label_1
_geom_torsion_atom_site_label_2
_geom_torsion_atom_site_label_3
_geom_torsion_atom_site_label_4
_geom_torsion
O2 C1 C2 N1 -172.5(7)
O1 C1 C2 N1 5.4(11)
Eu1 C1 C2 N1 -0.1(6)
O2 C1 C2 C3 7.3(13)
O1 C1 C2 C3 -174.8(7)
Eu1 C1 C2 C3 179.7(8)
N1 C2 C3 C4 -2.4(12)
C1 C2 C3 C4 177.9(8)
C2 C3 C4 C5 1.5(13)
C3 C4 C5 C6 0.9(13)
C4 C5 C6 N1 -2.5(13)
C4 C5 C6 C7 173.9(9)
N1 C6 C7 N2 -36.8(10)
C5 C6 C7 N2 146.6(8)
N2 C8 C9 N3 51.6(10)
N2 C8 C9 Eu1 7.6(7)
N3 C10 C11 C12 -80.9(10)
C10 C11 C12 N4 70.7(10)
N4 C13 C14 N5 49.8(10)
N4 C13 C14 Eu1 6.9(7)
N5 C15 C16 C17 -80.7(10)
C15 C16 C17 N2 68.0(11)
N4 C18 C19 N6 -37.9(10)
N4 C18 C19 C20 143.5(8)
N6 C19 C20 C21 0.3(13)
C18 C19 C20 C21 178.7(8)
C19 C20 C21 C22 -1.2(13)
C20 C21 C22 C23 1.4(13)
C21 C22 C23 N6 -0.7(13)
C21 C22 C23 C24 -180.0(8)
N6 C23 C24 O4 -177.3(8)
C22 C23 C24 O4 2.1(13)
N6 C23 C24 O3 3.1(11)
C22 C23 C24 O3 -177.5(8)
N6 C23 C24 Eu1 1.6(6)
C22 C23 C24 Eu1 -179.1(8)
N3 C25 C26 N5 31.4(11)
C5 C6 N1 C2 1.7(12)
C7 C6 N1 C2 -175.1(7)
C5 C6 N1 Eu1 -177.9(6)
C7 C6 N1 Eu1 5.3(10)
C3 C2 N1 C6 0.8(11)
C1 C2 N1 C6 -179.4(7)
C3 C2 N1 Eu1 -179.6(6)
C1 C2 N1 Eu1 0.2(9)
C6 C7 N2 C8 -70.9(9)
C6 C7 N2 C17 168.8(7)
C6 C7 N2 Eu1 47.5(8)
C9 C8 N2 C7 107.9(8)
C9 C8 N2 C17 -135.7(8)
C9 C8 N2 Eu1 -9.8(9)
C16 C17 N2 C7 -172.8(8)
C16 C17 N2 C8 69.0(10)
C16 C17 N2 Eu1 -54.8(9)
C8 C9 N3 C25 65.0(9)
Eu1 C9 N3 C25 127.4(7)
C8 C9 N3 C10 -176.1(7)
Eu1 C9 N3 C10 -113.7(6)
C8 C9 N3 Eu1 -62.4(7)
C26 C25 N3 C9 -141.5(8)
C26 C25 N3 C10 101.5(9)
C26 C25 N3 Eu1 -25.3(10)
C11 C10 N3 C9 -178.8(7)
C11 C10 N3 C25 -60.5(10)
C11 C10 N3 Eu1 72.3(8)
C14 C13 N4 C12 -135.7(8)
C14 C13 N4 C18 106.9(8)
C14 C13 N4 Eu1 -9.0(9)
C11 C12 N4 C13 68.1(9)
C11 C12 N4 C18 -172.5(7)
C11 C12 N4 Eu1 -57.2(8)
C19 C18 N4 C13 -69.3(8)
C19 C18 N4 C12 169.6(7)
C19 C18 N4 Eu1 49.5(7)
C13 C14 N5 C26 65.0(9)
Eu1 C14 N5 C26 126.0(7)
C13 C14 N5 C15 -174.2(7)
Eu1 C14 N5 C15 -113.3(6)
C13 C14 N5 Eu1 -60.9(7)
C25 C26 N5 C14 -140.6(8)
C25 C26 N5 C15 99.1(9)
C25 C26 N5 Eu1 -24.1(10)
C16 C15 N5 C14 -177.4(7)
C16 C15 N5 C26 -57.6(9)
C16 C15 N5 Eu1 72.0(8)
C20 C19 N6 C23 0.5(12)
C18 C19 N6 C23 -178.1(7)
C20 C19 N6 Eu1 -178.1(6)
C18 C19 N6 Eu1 3.3(10)
C22 C23 N6 C19 -0.3(12)
C24 C23 N6 C19 179.0(7)
C22 C23 N6 Eu1 178.4(6)
C24 C23 N6 Eu1 -2.3(9)
O2 C1 O1 Eu1 168.2(6)
C2 C1 O1 Eu1 -9.6(10)
O4 C24 O3 Eu1 177.7(6)
C23 C24 O3 Eu1 -2.8(10)
O6 C27 C28 N7 -170.7(7)
O5 C27 C28 N7 7.6(10)
Eu2 C27 C28 N7 -1.5(6)
O6 C27 C28 C29 7.6(13)
O5 C27 C28 C29 -174.0(8)
Eu2 C27 C28 C29 176.9(8)
N7 C28 C29 C30 -1.7(13)
C27 C28 C29 C30 -179.9(8)
C28 C29 C30 C31 0.8(14)
C29 C30 C31 C32 1.1(14)
C30 C31 C32 N7 -2.3(13)
C30 C31 C32 C33 172.6(8)
N7 C32 C33 N8 -34.1(10)
C31 C32 C33 N8 150.7(8)
N8 C34 C35 N9 49.4(10)
N8 C34 C35 Eu2 6.1(6)
N9 C36 C37 C38 -83.0(10)
C36 C37 C38 N10 67.5(10)
N10 C39 C40 N11 50.5(10)
N10 C39 C40 Eu2 6.5(7)
N11 C41 C42 C43 -80.5(10)
C41 C42 C43 N8 70.1(11)
N10 C44 C45 N12 -36.8(10)
N10 C44 C45 C46 146.2(8)
N12 C45 C46 C47 0.2(13)
C44 C45 C46 C47 177.0(8)
C45 C46 C47 C48 0.4(13)
C46 C47 C48 C49 -0.7(13)
C47 C48 C49 N12 0.4(13)
C47 C48 C49 C50 -176.6(8)
N12 C49 C50 O8 -174.8(8)
C48 C49 C50 O8 2.5(13)
N12 C49 C50 O7 6.2(11)
C48 C49 C50 O7 -176.5(8)
N12 C49 C50 Eu2 1.9(6)
C48 C49 C50 Eu2 179.2(8)
N9 C51 C52 N11 31.6(10)
C31 C32 N7 C28 1.4(12)
C33 C32 N7 C28 -173.8(7)
C31 C32 N7 Eu2 178.2(6)
C33 C32 N7 Eu2 2.9(10)
C29 C28 N7 C32 0.6(12)
C27 C28 N7 C32 179.0(7)
C29 C28 N7 Eu2 -176.3(6)
C27 C28 N7 Eu2 2.1(9)
C35 C34 N8 C33 109.7(8)
C35 C34 N8 C43 -134.8(7)
C35 C34 N8 Eu2 -8.0(8)
C32 C33 N8 C34 -74.0(8)
C32 C33 N8 C43 165.6(7)
C32 C33 N8 Eu2 45.1(8)
C42 C43 N8 C34 68.8(10)
C42 C43 N8 C33 -173.8(7)
C42 C43 N8 Eu2 -56.6(9)
C52 C51 N9 C36 99.9(9)
C52 C51 N9 C35 -141.6(7)
C52 C51 N9 Eu2 -24.6(9)
C37 C36 N9 C51 -57.0(10)
C37 C36 N9 C35 -176.6(7)
C37 C36 N9 Eu2 74.8(7)
C34 C35 N9 C51 66.2(9)
Eu2 C35 N9 C51 127.8(7)
C34 C35 N9 C36 -173.0(7)
Eu2 C35 N9 C36 -111.5(6)
C34 C35 N9 Eu2 -61.5(8)
C37 C38 N10 C44 -170.2(7)
C37 C38 N10 C39 71.5(9)
C37 C38 N10 Eu2 -53.4(9)
C45 C44 N10 C38 170.6(7)
C45 C44 N10 C39 -70.1(8)
C45 C44 N10 Eu2 49.2(7)
C40 C39 N10 C38 -135.8(7)
C40 C39 N10 C44 109.3(8)
C40 C39 N10 Eu2 -8.5(8)
C42 C41 N11 C40 -179.4(7)
C42 C41 N11 C52 -59.8(9)
C42 C41 N11 Eu2 70.9(8)
C39 C40 N11 C41 -176.3(7)
Eu2 C40 N11 C41 -114.2(6)
C39 C40 N11 C52 63.7(9)
Eu2 C40 N11 C52 125.8(6)
C39 C40 N11 Eu2 -62.1(7)
C51 C52 N11 C41 100.2(8)
C51 C52 N11 C40 -140.4(7)
C51 C52 N11 Eu2 -25.0(9)
C46 C45 N12 C49 -0.4(12)
C44 C45 N12 C49 -177.5(7)
C46 C45 N12 Eu2 179.8(6)
C44 C45 N12 Eu2 2.8(10)
C48 C49 N12 C45 0.1(12)
C50 C49 N12 C45 177.5(7)
C48 C49 N12 Eu2 179.9(6)
C50 C49 N12 Eu2 -2.8(9)
O6 C27 O5 Eu2 162.4(6)
C28 C27 O5 Eu2 -15.9(10)
O8 C50 O7 Eu2 173.5(7)
C49 C50 O7 Eu2 -7.6(10)
